data_4516717
loop_
_publ_author_name
'He, Zhiqi'
'Huang, Yong'

_publ_section_title
;
 Diverting C--H Annulation Pathways: Nickel-Catalyzed Dehydrogenative
 Homologation of Aromatic Amides
;
_journal_issue 11
_journal_name_full 'ACS Catalysis'
_journal_page_first 7814
_journal_paper_doi 10.1021/acscatal.6b02477
_journal_volume 6
_journal_year 2016
_chemical_absolute_configuration ad
_chemical_formula_moiety 'C44 H26 F4 N2 O, C H3 O'
_chemical_formula_sum 'C45 H29 F4 N2 O2'
_chemical_formula_weight 705.70
_space_group_crystal_system monoclinic
_space_group_IT_number 5
_space_group_name_Hall 'C 2y'
_space_group_name_H-M_alt 'C 1 2 1'
_atom_sites_solution_hydrogens geom
_audit_creation_date 2015-02-10
_audit_creation_method
;
Olex2 1.2-beta
(compiled 2014.11.28 svn.r3106 for OlexSys, GUI svn.r4959)
;
_cell_angle_alpha 90
_cell_angle_beta 122.222(9)
_cell_angle_gamma 90
_cell_formula_units_Z 4
_cell_length_a 29.3161(7)
_cell_length_b 8.8470(3)
_cell_length_c 16.2475(11)
_cell_measurement_reflns_used 0.89
_cell_measurement_temperature 566(2)
_cell_measurement_theta_max 0.854
_cell_measurement_theta_min 0.850
_cell_volume 3564.9(5)
_computing_molecular_graphics 'Olex2 (Dolomanov et al., 2009)'
_computing_publication_material 'Olex2 (Dolomanov et al., 2009)'
_computing_structure_refinement 'ShelXL (Sheldrick, 2008)'
_diffrn_ambient_temperature 566.3
_diffrn_measured_fraction_theta_full 0.994
_diffrn_measured_fraction_theta_max 0.993
_diffrn_measurement_device_type 'CCD area detector'
_diffrn_measurement_method 'phi and omega scans'
_diffrn_radiation_type CuK\a
_diffrn_radiation_wavelength 1.54178
_diffrn_reflns_av_R_equivalents 0.0406
_diffrn_reflns_av_unetI/netI 0.0413
_diffrn_reflns_Laue_measured_fraction_full 0.994
_diffrn_reflns_Laue_measured_fraction_max 0.993
_diffrn_reflns_limit_h_max 34
_diffrn_reflns_limit_h_min -35
_diffrn_reflns_limit_k_max 10
_diffrn_reflns_limit_k_min -10
_diffrn_reflns_limit_l_max 19
_diffrn_reflns_limit_l_min -19
_diffrn_reflns_number 21289
_diffrn_reflns_point_group_measured_fraction_full 0.928
_diffrn_reflns_point_group_measured_fraction_max 0.925
_diffrn_reflns_theta_full 67.679
_diffrn_reflns_theta_max 68.208
_diffrn_reflns_theta_min 6.589
_exptl_absorpt_coefficient_mu 0.787
_exptl_crystal_colour colourless
_exptl_crystal_colour_primary colourless
_exptl_crystal_density_diffrn 1.315
_exptl_crystal_description block
_exptl_crystal_F_000 1460
_exptl_crystal_size_max 0.2
_exptl_crystal_size_mid 0.2
_exptl_crystal_size_min 0.2
_refine_diff_density_max 0.408
_refine_diff_density_min -0.154
_refine_diff_density_rms 0.042
_refine_ls_abs_structure_details
;
 Flack x determined using 1992 quotients [(I+)-(I-)]/[(I+)+(I-)]
 (Parsons and Flack (2004), Acta Cryst. A60, s61).
;
_refine_ls_abs_structure_Flack 0.01(8)
_refine_ls_extinction_coef 0.0018(3)
_refine_ls_extinction_expression Fc^*^=kFc[1+0.001xFc^2^\l^3^/sin(2\q)]^-1/4^
_refine_ls_extinction_method SHELXL
_refine_ls_goodness_of_fit_ref 1.080
_refine_ls_hydrogen_treatment constr
_refine_ls_matrix_type full
_refine_ls_number_parameters 480
_refine_ls_number_reflns 6041
_refine_ls_number_restraints 146
_refine_ls_restrained_S_all 1.082
_refine_ls_R_factor_all 0.0537
_refine_ls_R_factor_gt 0.0472
_refine_ls_shift/su_max 0.000
_refine_ls_shift/su_mean 0.000
_refine_ls_structure_factor_coef Fsqd
_refine_ls_weighting_details
;
 w=1/[\s^2^(Fo^2^)+(0.0917P)^2^+0.4026P]
 where P=(Fo^2^+2Fc^2^)/3
;
_refine_ls_weighting_scheme calc
_refine_ls_wR_factor_gt 0.1342
_refine_ls_wR_factor_ref 0.1435
_reflns_Friedel_coverage 0.740
_reflns_Friedel_fraction_full 0.852
_reflns_Friedel_fraction_max 0.847
_reflns_number_gt 5210
_reflns_number_total 6041
_reflns_threshold_expression 'I > 2\s(I)'
_cod_data_source_file cs6b02477_si_002.cif
_cod_data_source_block 1111
_cod_original_cell_volume 3564.9(4)
_cod_database_code 4516717
_shelxl_version_number 2013-2
_shelx_space_group_comment
;
The symmetry employed for this shelxl refinement is uniquely defined
by the following loop, which should always be used as a source of
symmetry information in preference to the above space-group names.
They are only intended as comments.
;
_shelx_estimated_absorpt_t_max 0.859
_shelx_estimated_absorpt_t_min 0.859
_olex2_refinement_description
;
1. Fixed Uiso
 At 1.2 times of:
  All C(H) groups, All N(H) groups
 At 1.5 times of:
  All C(H,H,H) groups
2. Restrained distances
 C55-O54
 1.54 with sigma of 0.02
 O54-O54_$1
 1.54 with sigma of 0.02
3. Rigid bond restraints
 All non-hydrogen atoms
 with sigma for 1-2 distances of 0.01 and sigma for 1-3 distances of 0.01
4.a Aromatic/amide H refined with riding coordinates:
 C2(H2), C3(H3), N4(H4), C15(H15), C16(H16), C17(H17), C18(H18), C21(H21),
 C22(H22), C24(H24), C25(H25), C28(H28), C29(H29), C31(H31), C32(H32), C33(H33),
  C34(H34), C35(H35), C36(H36), C37(H37), C38(H38), C40(H40), C42(H42),
 C43(H43), C45(H45), C46(H46)
4.b Idealised Me refined as rotating group:
 C55(H55A,H55B,H55C)
;
_olex2_submission_special_instructions 'No special instructions were received'

loop_
_space_group_symop_operation_xyz
'x, y, z'
'-x, y, -z'
'x+1/2, y+1/2, z'
'-x+1/2, y+1/2, -z'

loop_
_atom_site_label
_atom_site_type_symbol
_atom_site_fract_x
_atom_site_fract_y
_atom_site_fract_z
_atom_site_U_iso_or_equiv
_atom_site_adp_type
_atom_site_occupancy
_atom_site_site_symmetry_order
_atom_site_calc_flag
_atom_site_refinement_flags_posn
_atom_site_refinement_flags_adp
_atom_site_disorder_assembly
_atom_site_disorder_group
F1 F 0.53855(11) 0.9058(4) 0.8584(2) 0.1025(10) Uani 1 1 d . U . .
F2 F 0.33834(15) 1.0080(4) 0.9610(2) 0.1235(12) Uani 1 1 d . U . .
F3 F 0.53933(12) 0.2204(5) 0.6192(3) 0.1203(12) Uani 1 1 d . U . .
F4 F 0.13550(15) 0.4946(6) 0.8136(3) 0.1579(18) Uani 1 1 d . U . .
O1 O 0.15540(10) 0.2795(4) 0.54124(19) 0.0708(7) Uani 1 1 d . U . .
C1 C 0.49727(15) 0.8038(5) 0.8267(3) 0.0675(9) Uani 1 1 d . U . .
C2 C 0.50152(15) 0.6952(6) 0.8892(3) 0.0724(11) Uani 1 1 d . U . .
H2 H 0.5313 0.6913 0.9525 0.087 Uiso 1 1 calc R . . .
C3 C 0.46050(14) 0.5905(5) 0.8565(3) 0.0632(9) Uani 1 1 d . U . .
H3 H 0.4627 0.5159 0.8988 0.076 Uiso 1 1 calc R . . .
C4 C 0.41637(12) 0.5941(4) 0.7626(2) 0.0508(7) Uani 1 1 d . U . .
C5 C 0.37187(11) 0.4806(4) 0.7266(2) 0.0474(7) Uani 1 1 d . U . .
C6 C 0.37221(11) 0.3535(4) 0.6780(2) 0.0474(7) Uani 1 1 d . U . .
C7 C 0.32941(12) 0.2470(4) 0.6412(2) 0.0482(7) Uani 1 1 d . U . .
C8 C 0.28521(12) 0.2717(4) 0.6540(2) 0.0464(7) Uani 1 1 d . U . .
C9 C 0.24154(12) 0.1656(4) 0.6084(2) 0.0497(7) Uani 1 1 d . U . .
C10 C 0.18796(12) 0.1897(4) 0.5991(2) 0.0534(8) Uani 1 1 d . U . .
N4 N 0.17803(12) 0.0937(4) 0.6529(2) 0.0615(7) Uani 1 1 d . U . .
H4 H 0.2007 0.0210 0.6808 0.074 Uiso 1 1 calc R . . .
C12 C 0.13562(14) 0.0979(5) 0.6688(3) 0.0641(9) Uani 1 1 d . U . .
C13 C 0.14471(16) 0.0142(5) 0.7509(3) 0.0674(10) Uani 1 1 d . U . .
N3 N 0.19207(15) -0.0616(5) 0.8039(3) 0.0797(10) Uani 1 1 d . U . .
C15 C 0.1996(3) -0.1405(8) 0.8789(4) 0.1020(17) Uani 1 1 d . U . .
H15 H 0.2319 -0.1927 0.9153 0.122 Uiso 1 1 calc R . . .
C16 C 0.1627(3) -0.1515(9) 0.9077(4) 0.114(2) Uani 1 1 d . U . .
H16 H 0.1699 -0.2108 0.9606 0.136 Uiso 1 1 calc R . . .
C17 C 0.41430(14) 0.7066(5) 0.7008(3) 0.0635(9) Uani 1 1 d . U . .
H17 H 0.3851 0.7105 0.6368 0.076 Uiso 1 1 calc R . . .
C18 C 0.45462(16) 0.8119(5) 0.7326(3) 0.0739(11) Uani 1 1 d . U . .
H18 H 0.4530 0.8871 0.6912 0.089 Uiso 1 1 calc R . . .
C19 C 0.28756(11) 0.4000(4) 0.7105(2) 0.0466(7) Uani 1 1 d . U . .
C20 C 0.24603(12) 0.4241(4) 0.7362(2) 0.0544(8) Uani 1 1 d . U . .
C21 C 0.24702(16) 0.3365(5) 0.8081(3) 0.0665(10) Uani 1 1 d . U . .
H21 H 0.2726 0.2605 0.8382 0.080 Uiso 1 1 calc R . . .
C22 C 0.2101(2) 0.3615(7) 0.8353(4) 0.0933(16) Uani 1 1 d . U . .
H22 H 0.2109 0.3039 0.8839 0.112 Uiso 1 1 calc R . . .
C23 C 0.1725(2) 0.4732(8) 0.7887(5) 0.1009(18) Uani 1 1 d . U . .
C24 C 0.17015(19) 0.5597(7) 0.7178(5) 0.0972(16) Uani 1 1 d . U . .
H24 H 0.1439 0.6340 0.6870 0.117 Uiso 1 1 calc R . . .
C25 C 0.20735(15) 0.5355(5) 0.6923(3) 0.0723(11) Uani 1 1 d . U . .
H25 H 0.2064 0.5955 0.6444 0.087 Uiso 1 1 calc R . . .
C26 C 0.32969(12) 0.5015(4) 0.7449(2) 0.0472(7) Uani 1 1 d . U . .
C27 C 0.33227(12) 0.6364(4) 0.8033(2) 0.0516(7) Uani 1 1 d . U . .
C28 C 0.34378(14) 0.6216(5) 0.8972(3) 0.0591(8) Uani 1 1 d . U . .
H28 H 0.3502 0.5258 0.9249 0.071 Uiso 1 1 calc R . . .
C29 C 0.34599(16) 0.7459(5) 0.9511(3) 0.0726(11) Uani 1 1 d . U . .
H29 H 0.3537 0.7348 1.0142 0.087 Uiso 1 1 calc R . . .
C30 C 0.33651(18) 0.8843(5) 0.9090(3) 0.0797(12) Uani 1 1 d . U . .
C31 C 0.32532(19) 0.9065(6) 0.8168(3) 0.0818(12) Uani 1 1 d . U . .
H31 H 0.3192 1.0028 0.7900 0.098 Uiso 1 1 calc R . . .
C32 C 0.32337(16) 0.7801(4) 0.7648(3) 0.0670(9) Uani 1 1 d . U . .
H32 H 0.3158 0.7925 0.7018 0.080 Uiso 1 1 calc R . . .
C33 C 0.24378(14) 0.0414(5) 0.5597(3) 0.0597(9) Uani 1 1 d . U . .
H33 H 0.2151 -0.0262 0.5313 0.072 Uiso 1 1 calc R . . .
C34 C 0.28832(14) 0.0150(5) 0.5522(3) 0.0617(9) Uani 1 1 d . U . .
H34 H 0.2899 -0.0713 0.5211 0.074 Uiso 1 1 calc R . . .
C35 C 0.32960(14) 0.1168(4) 0.5908(2) 0.0544(8) Uani 1 1 d . U . .
H35 H 0.3587 0.1002 0.5838 0.065 Uiso 1 1 calc R . . .
C36 C 0.08899(16) 0.1783(8) 0.6143(4) 0.0920(15) Uani 1 1 d . U . .
H36 H 0.0831 0.2337 0.5608 0.110 Uiso 1 1 calc R . . .
C37 C 0.04979(19) 0.1767(9) 0.6396(5) 0.110(2) Uani 1 1 d . U . .
H37 H 0.0182 0.2320 0.6026 0.133 Uiso 1 1 calc R . . .
C38 C 0.0575(2) 0.0959(9) 0.7170(4) 0.1076(19) Uani 1 1 d . U . .
H38 H 0.0308 0.0955 0.7317 0.129 Uiso 1 1 calc R . . .
C39 C 0.10473(19) 0.0132(7) 0.7750(4) 0.0840(13) Uani 1 1 d . U . .
C40 C 0.1161(3) -0.0736(8) 0.8565(4) 0.1013(18) Uani 1 1 d . U . .
H40 H 0.0911 -0.0773 0.8752 0.122 Uiso 1 1 calc R . . .
C41 C 0.41779(12) 0.3237(4) 0.6634(2) 0.0510(7) Uani 1 1 d . U . .
C42 C 0.46186(13) 0.2392(5) 0.7300(3) 0.0627(9) Uani 1 1 d . U . .
H42 H 0.4640 0.2061 0.7863 0.075 Uiso 1 1 calc R . . .
C43 C 0.50265(15) 0.2027(5) 0.7153(3) 0.0717(10) Uani 1 1 d . U . .
H43 H 0.5319 0.1447 0.7604 0.086 Uiso 1 1 calc R . . .
C44 C 0.49911(16) 0.2534(6) 0.6334(3) 0.0775(12) Uani 1 1 d . U . .
C45 C 0.45681(18) 0.3407(7) 0.5657(3) 0.0879(14) Uani 1 1 d . U . .
H45 H 0.4558 0.3770 0.5110 0.105 Uiso 1 1 calc R . . .
C46 C 0.41586(16) 0.3730(6) 0.5813(3) 0.0736(11) Uani 1 1 d . U . .
H46 H 0.3864 0.4293 0.5352 0.088 Uiso 1 1 calc R . . .
C55 C 0.4249(3) 0.2447(6) 0.9504(6) 0.115(2) Uani 1 1 d D U A 1
H55A H 0.3922 0.2122 0.8928 0.172 Uiso 1 1 calc GR . A 1
H55B H 0.4353 0.3416 0.9388 0.172 Uiso 1 1 calc GR . A 1
H55C H 0.4193 0.2525 1.0032 0.172 Uiso 1 1 calc GR . A 1
O54 O 0.4724(2) 0.1228(9) 0.9778(4) 0.163(2) Uani 1 1 d D U A 1

loop_
_atom_site_aniso_label
_atom_site_aniso_U_11
_atom_site_aniso_U_22
_atom_site_aniso_U_33
_atom_site_aniso_U_23
_atom_site_aniso_U_13
_atom_site_aniso_U_12
F1 0.0821(16) 0.0963(19) 0.1038(19) -0.0002(16) 0.0325(14) -0.0425(15)
F2 0.147(3) 0.094(2) 0.112(2) -0.0426(18) 0.0565(19) 0.020(2)
F3 0.0918(18) 0.162(3) 0.158(3) 0.044(2) 0.100(2) 0.045(2)
F4 0.125(3) 0.216(5) 0.209(4) -0.081(4) 0.140(3) -0.035(3)
O1 0.0522(13) 0.093(2) 0.0602(14) 0.0050(14) 0.0251(11) 0.0058(14)
C1 0.0562(19) 0.065(2) 0.074(2) -0.0039(18) 0.0295(17) -0.0182(17)
C2 0.0551(19) 0.089(3) 0.059(2) -0.001(2) 0.0209(16) -0.0173(19)
C3 0.0518(18) 0.076(2) 0.0531(18) 0.0053(17) 0.0222(15) -0.0099(17)
C4 0.0448(15) 0.0565(19) 0.0509(17) -0.0030(14) 0.0255(13) -0.0039(14)
C5 0.0404(14) 0.0569(19) 0.0447(15) 0.0014(14) 0.0224(12) -0.0006(13)
C6 0.0400(14) 0.0574(19) 0.0477(15) 0.0018(14) 0.0253(12) 0.0004(13)
C7 0.0446(14) 0.0574(18) 0.0455(15) -0.0014(14) 0.0259(12) 0.0004(14)
C8 0.0425(14) 0.0566(18) 0.0402(14) -0.0003(13) 0.0220(12) -0.0009(13)
C9 0.0434(15) 0.061(2) 0.0486(16) -0.0037(14) 0.0272(13) -0.0053(14)
C10 0.0427(15) 0.070(2) 0.0431(16) -0.0070(15) 0.0198(13) -0.0058(15)
N4 0.0501(14) 0.078(2) 0.0654(17) -0.0006(15) 0.0367(13) -0.0054(14)
C12 0.0508(18) 0.079(3) 0.068(2) -0.0157(19) 0.0357(16) -0.0149(17)
C13 0.066(2) 0.084(3) 0.066(2) -0.0217(19) 0.0440(18) -0.025(2)
N3 0.080(2) 0.092(3) 0.080(2) 0.0024(19) 0.0511(19) -0.009(2)
C15 0.110(4) 0.124(5) 0.088(3) 0.010(3) 0.064(3) -0.012(3)
C16 0.122(4) 0.151(6) 0.082(3) -0.001(3) 0.065(3) -0.042(4)
C17 0.0539(18) 0.068(2) 0.0580(19) 0.0063(17) 0.0229(15) -0.0055(17)
C18 0.067(2) 0.070(2) 0.078(2) 0.012(2) 0.0335(19) -0.0106(19)
C19 0.0401(14) 0.0588(18) 0.0406(14) -0.0008(13) 0.0214(12) 0.0013(13)
C20 0.0456(16) 0.070(2) 0.0522(17) -0.0136(15) 0.0291(14) -0.0059(15)
C21 0.065(2) 0.086(3) 0.061(2) -0.0064(19) 0.0411(17) -0.0099(19)
C22 0.093(3) 0.132(5) 0.084(3) -0.033(3) 0.067(3) -0.038(3)
C23 0.077(3) 0.140(5) 0.120(4) -0.054(4) 0.075(3) -0.026(3)
C24 0.067(3) 0.105(4) 0.133(4) -0.038(3) 0.062(3) 0.001(3)
C25 0.0553(19) 0.081(3) 0.083(3) -0.012(2) 0.0382(18) 0.0043(19)
C26 0.0437(14) 0.0545(18) 0.0435(15) -0.0016(13) 0.0233(12) 0.0016(13)
C27 0.0423(15) 0.0591(19) 0.0517(17) -0.0062(14) 0.0240(13) 0.0002(14)
C28 0.0568(18) 0.067(2) 0.0519(18) -0.0070(16) 0.0280(15) -0.0018(16)
C29 0.070(2) 0.080(3) 0.059(2) -0.0149(19) 0.0286(18) 0.006(2)
C30 0.077(3) 0.070(3) 0.081(3) -0.025(2) 0.034(2) 0.008(2)
C31 0.088(3) 0.064(2) 0.085(3) -0.005(2) 0.041(2) 0.016(2)
C32 0.074(2) 0.059(2) 0.065(2) 0.0030(17) 0.0355(18) 0.0100(18)
C33 0.0514(17) 0.069(2) 0.0608(19) -0.0160(17) 0.0315(15) -0.0169(16)
C34 0.0607(19) 0.067(2) 0.0634(19) -0.0148(17) 0.0370(16) -0.0061(17)
C35 0.0523(17) 0.062(2) 0.0563(18) -0.0062(16) 0.0343(15) -0.0003(15)
C36 0.053(2) 0.134(4) 0.090(3) -0.004(3) 0.039(2) -0.008(2)
C37 0.059(2) 0.162(6) 0.118(4) -0.002(4) 0.052(3) 0.002(3)
C38 0.080(3) 0.160(6) 0.113(4) -0.019(4) 0.072(3) -0.012(3)
C39 0.075(2) 0.109(4) 0.089(3) -0.027(2) 0.058(2) -0.030(2)
C40 0.112(4) 0.136(5) 0.090(3) -0.026(3) 0.077(3) -0.044(4)
C41 0.0434(15) 0.0583(19) 0.0560(17) -0.0035(15) 0.0297(13) -0.0025(14)
C42 0.0502(17) 0.076(2) 0.066(2) 0.0150(18) 0.0333(16) 0.0061(17)
C43 0.0532(19) 0.074(3) 0.092(3) 0.021(2) 0.0420(19) 0.0130(18)
C44 0.060(2) 0.096(3) 0.102(3) 0.016(2) 0.060(2) 0.015(2)
C45 0.077(3) 0.124(4) 0.089(3) 0.026(3) 0.063(2) 0.026(3)
C46 0.059(2) 0.104(3) 0.069(2) 0.022(2) 0.0421(18) 0.019(2)
C55 0.152(5) 0.065(3) 0.172(6) 0.023(3) 0.117(5) -0.016(3)
O54 0.147(4) 0.230(7) 0.109(3) 0.027(4) 0.066(3) -0.031(4)

loop_
_atom_type_symbol
_atom_type_description
_atom_type_scat_dispersion_real
_atom_type_scat_dispersion_imag
_atom_type_scat_source
C C 0.0181 0.0091 'International Tables Vol C Tables 4.2.6.8 and 6.1.1.4'
H H 0.0000 0.0000 'International Tables Vol C Tables 4.2.6.8 and 6.1.1.4'
F F 0.0727 0.0534 'International Tables Vol C Tables 4.2.6.8 and 6.1.1.4'
N N 0.0311 0.0180 'International Tables Vol C Tables 4.2.6.8 and 6.1.1.4'
O O 0.0492 0.0322 'International Tables Vol C Tables 4.2.6.8 and 6.1.1.4'

loop_
_geom_angle_atom_site_label_1
_geom_angle_atom_site_label_2
_geom_angle_atom_site_label_3
_geom_angle
_geom_angle_site_symmetry_1
C2 C1 F1 118.4(3) .
C2 C1 C18 122.7(3) .
C18 C1 F1 118.9(4) .
C1 C2 H2 120.8 .
C1 C2 C3 118.3(3) .
C3 C2 H2 120.8 .
C2 C3 H3 119.3 .
C4 C3 C2 121.4(4) .
C4 C3 H3 119.3 .
C3 C4 C5 121.7(3) .
C3 C4 C17 118.0(3) .
C17 C4 C5 120.3(3) .
C6 C5 C4 120.0(3) .
C6 C5 C26 119.8(3) .
C26 C5 C4 120.2(3) .
C5 C6 C7 120.5(3) .
C5 C6 C41 120.9(3) .
C7 C6 C41 118.6(3) .
C6 C7 C8 120.1(3) .
C35 C7 C6 120.5(3) .
C35 C7 C8 119.4(3) .
C7 C8 C19 118.3(3) .
C9 C8 C7 116.8(3) .
C9 C8 C19 124.9(3) .
C8 C9 C10 123.6(3) .
C33 C9 C8 121.1(3) .
C33 C9 C10 114.9(3) .
O1 C10 C9 121.2(3) .
O1 C10 N4 124.0(3) .
N4 C10 C9 114.6(3) .
C10 N4 H4 115.9 .
C10 N4 C12 128.3(3) .
C12 N4 H4 115.9 .
N4 C12 C13 114.8(3) .
C36 C12 N4 125.1(4) .
C36 C12 C13 120.1(4) .
N3 C13 C12 117.9(3) .
N3 C13 C39 122.5(4) .
C39 C13 C12 119.5(4) .
C15 N3 C13 117.2(4) .
N3 C15 H15 117.6 .
N3 C15 C16 124.9(6) .
C16 C15 H15 117.6 .
C15 C16 H16 121.0 .
C40 C16 C15 118.0(5) .
C40 C16 H16 121.0 .
C4 C17 H17 119.5 .
C18 C17 C4 121.1(3) .
C18 C17 H17 119.5 .
C1 C18 C17 118.5(4) .
C1 C18 H18 120.8 .
C17 C18 H18 120.8 .
C8 C19 C20 121.3(3) .
C26 C19 C8 120.0(3) .
C26 C19 C20 118.6(3) .
C21 C20 C19 120.0(3) .
C25 C20 C19 121.5(3) .
C25 C20 C21 118.5(3) .
C20 C21 H21 119.7 .
C22 C21 C20 120.6(5) .
C22 C21 H21 119.7 .
C21 C22 H22 120.9 .
C23 C22 C21 118.2(5) .
C23 C22 H22 120.9 .
F4 C23 C22 118.1(6) .
C24 C23 F4 119.2(6) .
C24 C23 C22 122.6(4) .
C23 C24 H24 120.7 .
C23 C24 C25 118.7(5) .
C25 C24 H24 120.7 .
C20 C25 H25 119.3 .
C24 C25 C20 121.3(5) .
C24 C25 H25 119.3 .
C5 C26 C27 118.5(3) .
C19 C26 C5 121.2(3) .
C19 C26 C27 120.3(3) .
C28 C27 C26 121.5(3) .
C32 C27 C26 120.8(3) .
C32 C27 C28 117.7(3) .
C27 C28 H28 119.2 .
C27 C28 C29 121.6(4) .
C29 C28 H28 119.2 .
C28 C29 H29 121.0 .
C30 C29 C28 118.0(4) .
C30 C29 H29 121.0 .
F2 C30 C31 118.0(5) .
C29 C30 F2 118.8(4) .
C29 C30 C31 123.1(4) .
C30 C31 H31 121.3 .
C30 C31 C32 117.5(4) .
C32 C31 H31 121.3 .
C27 C32 C31 122.0(4) .
C27 C32 H32 119.0 .
C31 C32 H32 119.0 .
C9 C33 H33 119.4 .
C9 C33 C34 121.2(3) .
C34 C33 H33 119.4 .
C33 C34 H34 120.3 .
C35 C34 C33 119.5(3) .
C35 C34 H34 120.3 .
C7 C35 H35 119.1 .
C34 C35 C7 121.8(3) .
C34 C35 H35 119.1 .
C12 C36 H36 120.2 .
C12 C36 C37 119.6(5) .
C37 C36 H36 120.2 .
C36 C37 H37 119.5 .
C38 C37 C36 121.1(5) .
C38 C37 H37 119.5 .
C37 C38 H38 119.5 .
C37 C38 C39 121.0(4) .
C39 C38 H38 119.5 .
C38 C39 C13 118.6(5) .
C38 C39 C40 124.9(4) .
C40 C39 C13 116.5(5) .
C16 C40 C39 120.8(4) .
C16 C40 H40 119.6 .
C39 C40 H40 119.6 .
C42 C41 C6 120.8(3) .
C46 C41 C6 121.2(3) .
C46 C41 C42 118.0(3) .
C41 C42 H42 119.1 .
C43 C42 C41 121.8(3) .
C43 C42 H42 119.1 .
C42 C43 H43 120.8 .
C44 C43 C42 118.3(4) .
C44 C43 H43 120.8 .
F3 C44 C43 118.7(4) .
F3 C44 C45 118.9(4) .
C43 C44 C45 122.4(3) .
C44 C45 H45 121.0 .
C44 C45 C46 118.1(4) .
C46 C45 H45 121.0 .
C41 C46 C45 121.4(4) .
C41 C46 H46 119.3 .
C45 C46 H46 119.3 .
H55A C55 H55B 109.5 .
H55A C55 H55C 109.5 .
H55B C55 H55C 109.5 .
O54 C55 H55A 109.5 .
O54 C55 H55B 109.5 .
O54 C55 H55C 109.5 .
O54 O54 C55 137.7(3) 2_657

loop_
_geom_bond_atom_site_label_1
_geom_bond_atom_site_label_2
_geom_bond_distance
_geom_bond_site_symmetry_2
F1 C1 1.371(4) .
F2 C30 1.366(5) .
F3 C44 1.348(4) .
F4 C23 1.358(5) .
O1 C10 1.212(4) .
C1 C2 1.353(6) .
C1 C18 1.367(6) .
C2 H2 0.9300 .
C2 C3 1.380(5) .
C3 H3 0.9300 .
C3 C4 1.378(5) .
C4 C5 1.496(4) .
C4 C17 1.392(5) .
C5 C6 1.378(4) .
C5 C26 1.429(4) .
C6 C7 1.421(4) .
C6 C41 1.499(4) .
C7 C8 1.435(4) .
C7 C35 1.414(5) .
C8 C9 1.435(4) .
C8 C19 1.438(4) .
C9 C10 1.510(4) .
C9 C33 1.376(5) .
C10 N4 1.357(5) .
N4 H4 0.8600 .
N4 C12 1.399(4) .
C12 C13 1.422(6) .
C12 C36 1.367(7) .
C13 N3 1.358(6) .
C13 C39 1.420(5) .
N3 C15 1.318(6) .
C15 H15 0.9300 .
C15 C16 1.392(7) .
C16 H16 0.9300 .
C16 C40 1.350(9) .
C17 H17 0.9300 .
C17 C18 1.371(6) .
C18 H18 0.9300 .
C19 C20 1.498(4) .
C19 C26 1.381(5) .
C20 C21 1.388(5) .
C20 C25 1.380(6) .
C21 H21 0.9300 .
C21 C22 1.388(6) .
C22 H22 0.9300 .
C22 C23 1.369(9) .
C23 C24 1.354(9) .
C24 H24 0.9300 .
C24 C25 1.374(6) .
C25 H25 0.9300 .
C26 C27 1.502(5) .
C27 C28 1.381(5) .
C27 C32 1.380(5) .
C28 H28 0.9300 .
C28 C29 1.386(6) .
C29 H29 0.9300 .
C29 C30 1.357(7) .
C30 C31 1.366(7) .
C31 H31 0.9300 .
C31 C32 1.384(6) .
C32 H32 0.9300 .
C33 H33 0.9300 .
C33 C34 1.394(5) .
C34 H34 0.9300 .
C34 C35 1.364(5) .
C35 H35 0.9300 .
C36 H36 0.9300 .
C36 C37 1.412(6) .
C37 H37 0.9300 .
C37 C38 1.358(9) .
C38 H38 0.9300 .
C38 C39 1.396(8) .
C39 C40 1.408(8) .
C40 H40 0.9300 .
C41 C42 1.381(5) .
C41 C46 1.377(5) .
C42 H42 0.9300 .
C42 C43 1.377(5) .
C43 H43 0.9300 .
C43 C44 1.354(6) .
C44 C45 1.375(6) .
C45 H45 0.9300 .
C45 C46 1.382(5) .
C46 H46 0.9300 .
C55 H55A 0.9600 .
C55 H55B 0.9600 .
C55 H55C 0.9600 .
C55 O54 1.623(8) .
O54 O54 1.379(10) 2_657

loop_
_geom_torsion_atom_site_label_1
_geom_torsion_atom_site_label_2
_geom_torsion_atom_site_label_3
_geom_torsion_atom_site_label_4
_geom_torsion
F1 C1 C2 C3 -178.5(4)
F1 C1 C18 C17 178.1(4)
F2 C30 C31 C32 -179.8(4)
F3 C44 C45 C46 179.8(5)
F4 C23 C24 C25 -179.1(5)
O1 C10 N4 C12 -14.3(6)
C1 C2 C3 C4 0.7(7)
C2 C1 C18 C17 0.7(7)
C2 C3 C4 C5 179.8(4)
C2 C3 C4 C17 0.3(6)
C3 C4 C5 C6 -95.0(4)
C3 C4 C5 C26 83.3(4)
C3 C4 C17 C18 -0.8(6)
C4 C5 C6 C7 -178.3(3)
C4 C5 C6 C41 2.3(4)
C4 C5 C26 C19 178.5(3)
C4 C5 C26 C27 -2.0(4)
C4 C17 C18 C1 0.3(7)
C5 C4 C17 C18 179.7(4)
C5 C6 C7 C8 0.4(4)
C5 C6 C7 C35 179.7(3)
C5 C6 C41 C42 91.5(4)
C5 C6 C41 C46 -91.8(4)
C5 C26 C27 C28 -108.6(4)
C5 C26 C27 C32 71.1(4)
C6 C5 C26 C19 -3.2(4)
C6 C5 C26 C27 176.4(3)
C6 C7 C8 C9 175.3(3)
C6 C7 C8 C19 -4.3(4)
C6 C7 C35 C34 -178.0(3)
C6 C41 C42 C43 176.0(4)
C6 C41 C46 C45 -177.4(4)
C7 C6 C41 C42 -88.0(4)
C7 C6 C41 C46 88.8(5)
C7 C8 C9 C10 -168.6(3)
C7 C8 C9 C33 3.8(5)
C7 C8 C19 C20 -173.3(3)
C7 C8 C19 C26 4.6(4)
C8 C7 C35 C34 1.3(5)
C8 C9 C10 O1 73.9(4)
C8 C9 C10 N4 -112.1(4)
C8 C9 C33 C34 -0.6(5)
C8 C19 C20 C21 75.0(4)
C8 C19 C20 C25 -107.2(4)
C8 C19 C26 C5 -0.9(4)
C8 C19 C26 C27 179.6(3)
C9 C8 C19 C20 7.1(5)
C9 C8 C19 C26 -175.0(3)
C9 C10 N4 C12 171.9(3)
C9 C33 C34 C35 -2.3(6)
C10 C9 C33 C34 172.3(3)
C10 N4 C12 C13 -161.0(4)
C10 N4 C12 C36 16.8(6)
N4 C12 C13 N3 -0.9(5)
N4 C12 C13 C39 178.7(4)
N4 C12 C36 C37 -178.1(5)
C12 C13 N3 C15 -179.0(4)
C12 C13 C39 C38 -0.3(7)
C12 C13 C39 C40 179.2(4)
C12 C36 C37 C38 -0.4(9)
C13 C12 C36 C37 -0.5(7)
C13 N3 C15 C16 -0.1(8)
C13 C39 C40 C16 -0.3(8)
N3 C13 C39 C38 179.3(5)
N3 C13 C39 C40 -1.2(7)
N3 C15 C16 C40 -1.4(10)
C15 C16 C40 C39 1.5(9)
C17 C4 C5 C6 84.5(4)
C17 C4 C5 C26 -97.2(4)
C18 C1 C2 C3 -1.2(7)
C19 C8 C9 C10 11.0(5)
C19 C8 C9 C33 -176.6(3)
C19 C20 C21 C22 177.5(4)
C19 C20 C25 C24 -178.4(4)
C19 C26 C27 C28 71.0(4)
C19 C26 C27 C32 -109.3(4)
C20 C19 C26 C5 177.0(3)
C20 C19 C26 C27 -2.5(4)
C20 C21 C22 C23 0.8(7)
C21 C20 C25 C24 -0.5(6)
C21 C22 C23 F4 178.2(4)
C21 C22 C23 C24 -0.2(8)
C22 C23 C24 C25 -0.7(8)
C23 C24 C25 C20 1.1(7)
C25 C20 C21 C22 -0.4(6)
C26 C5 C6 C7 3.4(4)
C26 C5 C6 C41 -176.0(3)
C26 C19 C20 C21 -102.9(4)
C26 C19 C20 C25 74.9(4)
C26 C27 C28 C29 -179.8(3)
C26 C27 C32 C31 179.8(4)
C27 C28 C29 C30 -0.1(6)
C28 C27 C32 C31 -0.5(6)
C28 C29 C30 F2 179.8(4)
C28 C29 C30 C31 -0.5(7)
C29 C30 C31 C32 0.5(7)
C30 C31 C32 C27 0.0(7)
C32 C27 C28 C29 0.5(5)
C33 C9 C10 O1 -98.9(4)
C33 C9 C10 N4 75.1(4)
C33 C34 C35 C7 2.0(6)
C35 C7 C8 C9 -4.1(4)
C35 C7 C8 C19 176.3(3)
C36 C12 C13 N3 -178.8(4)
C36 C12 C13 C39 0.8(6)
C36 C37 C38 C39 0.9(10)
C37 C38 C39 C13 -0.6(9)
C37 C38 C39 C40 -180.0(6)
C38 C39 C40 C16 179.2(6)
C39 C13 N3 C15 1.4(7)
C41 C6 C7 C8 179.8(3)
C41 C6 C7 C35 -0.8(4)
C41 C42 C43 C44 0.8(7)
C42 C41 C46 C45 -0.6(7)
C42 C43 C44 F3 178.9(4)
C42 C43 C44 C45 0.7(8)
C43 C44 C45 C46 -2.1(8)
C44 C45 C46 C41 2.0(8)
C46 C41 C42 C43 -0.8(6)
